data_1564695
loop_
_publ_author_name
'Li, Mengke'
'Cai, Xinyi'
'Chen, Zijian'
'Liu, Kunkun'
'Qiu, Weidong'
'Xie, Wentao'
'Wang, Liangying'
'Su, Shi-Jian'

_publ_section_title
;
 Boosting Purely Organic Room-Temperature Phosphorescence Performance
 through Host-Guest Strategy
;
_journal_name_full 'Chemical Science'
_journal_paper_doi 10.1039/D1SC03420K
_journal_year 2021
_chemical_formula_moiety 'C18 H11 N S2'
_chemical_formula_sum 'C18 H11 N S2'
_chemical_formula_weight 305.40
_space_group_crystal_system monoclinic
_space_group_IT_number 14
_space_group_name_Hall '-P 2ybc'
_space_group_name_H-M_alt 'P 1 21/c 1'
_atom_sites_solution_hydrogens geom
_atom_sites_solution_primary dual
_audit_block_doi 10.5517/ccdc.csd.cc286mjn
_audit_creation_date 2019-10-29
_audit_creation_method
;
Olex2 1.2
(compiled 2018.05.29 svn.r3508 for OlexSys, GUI svn.r5506)
;
_audit_update_record
;
2021-06-23 deposited with the CCDC.	2021-09-20 downloaded from the CCDC.
;
_cell_angle_alpha 90
_cell_angle_beta 92.341(4)
_cell_angle_gamma 90
_cell_formula_units_Z 8
_cell_length_a 6.0245(3)
_cell_length_b 26.7814(19)
_cell_length_c 17.4898(7)
_cell_measurement_reflns_used 4331
_cell_measurement_temperature 119.99(13)
_cell_measurement_theta_max 73.0040
_cell_measurement_theta_min 3.0530
_cell_volume 2819.5(3)
_computing_cell_refinement 'CrysAlisPro 1.171.39.28b (Rigaku OD, 2015)'
_computing_data_collection 'CrysAlisPro 1.171.39.28b (Rigaku OD, 2015)'
_computing_data_reduction 'CrysAlisPro 1.171.39.28b (Rigaku OD, 2015)'
_computing_molecular_graphics 'Olex2 (Dolomanov et al., 2009)'
_computing_publication_material 'Olex2 (Dolomanov et al., 2009)'
_computing_structure_refinement 'ShelXL (Sheldrick, 2015)'
_computing_structure_solution 'ShelXT (Sheldrick, 2015)'
_diffrn_ambient_environment N~2~
_diffrn_ambient_temperature 119.99(13)
_diffrn_detector 'CCD plate'
_diffrn_measured_fraction_theta_full 0.981
_diffrn_measured_fraction_theta_max 0.950
_diffrn_measurement_details
;
List of Runs (angles in degrees, time in seconds):

  # Type    Start    End  Width  t~exp~   \w     \q     \k     \f   Frames
#--------------------------------------------------------------------------
  1  \w    -31.00  -6.00   0.50    0.50    --    0.00 -72.00 -30.00   50
  2  \w    -38.00   5.00   0.50    0.50    --    0.00 -72.00 -90.00   86
  3  \w    -78.00 -45.00   0.50    0.50    --    0.00 -72.00 -30.00   66
  4  \w    -13.00  89.00   0.50    0.50    --    0.00  37.00  90.00  204
  5  \w    -75.00 -26.00   0.50    2.00    --  -98.80  72.00  90.00   98
  6  \w   -172.00 -87.00   0.50    2.00    --  -98.80 -19.00 -30.00  170
  7  \w   -112.00 -87.00   0.50    2.00    --  -98.80  57.00 -60.00   50
  8  \w    -89.00 -61.00   0.50    2.00    --  -98.80  72.00  30.00   56
  9  \w   -113.00 -22.00   0.50    2.00    --  -98.80  72.00 120.00  182
 10  \w   -187.00-161.00   0.50    2.00    --  -98.80 -37.00 -30.00   52
 11  \w   -111.00 -86.00   0.50    2.00    --  -98.80 -37.00 -30.00   50
 12  \w   -113.00 -11.00   0.50    2.00    --  -98.80  72.00 -60.00  204
 13  \w    -35.00  -9.00   0.50    2.00    --  -98.80  57.00 -60.00   52
 14  \w   -106.00 -40.00   0.50    2.00    --  -98.80  72.00  60.00  132
 15  \w   -106.00  -9.00   0.50    2.00    --  -98.80  19.00-120.00  194
;
_diffrn_measurement_device 'four-circle diffractometer'
_diffrn_measurement_device_type 'XtaLAB AFC12 (RCD3): Kappa single'
_diffrn_measurement_method '\w scans'
_diffrn_orient_matrix_type 'CrysAlisPro convention (1999,Acta A55,543-557)'
_diffrn_orient_matrix_UB_11 -0.0208625000
_diffrn_orient_matrix_UB_12 0.0538550000
_diffrn_orient_matrix_UB_13 0.0299376000
_diffrn_orient_matrix_UB_21 -0.0115711000
_diffrn_orient_matrix_UB_22 0.0194911000
_diffrn_orient_matrix_UB_23 -0.0828674000
_diffrn_orient_matrix_UB_31 -0.2548413000
_diffrn_orient_matrix_UB_32 -0.0054237000
_diffrn_orient_matrix_UB_33 -0.0023695000
_diffrn_radiation_monochromator graphite
_diffrn_radiation_probe x-ray
_diffrn_radiation_type CuK\a
_diffrn_radiation_wavelength 1.54184
_diffrn_reflns_av_R_equivalents 0.0569
_diffrn_reflns_av_unetI/netI 0.0656
_diffrn_reflns_Laue_measured_fraction_full 0.981
_diffrn_reflns_Laue_measured_fraction_max 0.950
_diffrn_reflns_limit_h_max 5
_diffrn_reflns_limit_h_min -7
_diffrn_reflns_limit_k_max 26
_diffrn_reflns_limit_k_min -33
_diffrn_reflns_limit_l_max 21
_diffrn_reflns_limit_l_min -21
_diffrn_reflns_number 14340
_diffrn_reflns_point_group_measured_fraction_full 0.981
_diffrn_reflns_point_group_measured_fraction_max 0.950
_diffrn_reflns_theta_full 67.684
_diffrn_reflns_theta_max 73.694
_diffrn_reflns_theta_min 3.020
_diffrn_source 'fine-focus sealed X-ray tube'
_diffrn_source_type 'Enhance (Cu) X-ray Source'
_exptl_absorpt_coefficient_mu 3.331
_exptl_absorpt_correction_T_max 1.00000
_exptl_absorpt_correction_T_min 0.72593
_exptl_absorpt_correction_type multi-scan
_exptl_absorpt_process_details
;
CrysAlisPro 1.171.39.28b (Rigaku Oxford Diffraction, 2015)
Empirical absorption correction using spherical harmonics,
 implemented in SCALE3 ABSPACK scaling algorithm.
;
_exptl_crystal_colour colourless
_exptl_crystal_colour_primary colourless
_exptl_crystal_density_diffrn 1.439
_exptl_crystal_description needle
_exptl_crystal_F_000 1264
_exptl_crystal_size_max 0.12
_exptl_crystal_size_mid 0.1
_exptl_crystal_size_min 0.06
_refine_diff_density_max 0.892
_refine_diff_density_min -0.477
_refine_diff_density_rms 0.109
_refine_ls_extinction_method none
_refine_ls_goodness_of_fit_ref 1.057
_refine_ls_hydrogen_treatment constr
_refine_ls_matrix_type full
_refine_ls_number_parameters 379
_refine_ls_number_reflns 5418
_refine_ls_number_restraints 0
_refine_ls_restrained_S_all 1.057
_refine_ls_R_factor_all 0.0826
_refine_ls_R_factor_gt 0.0672
_refine_ls_shift/su_max 0.000
_refine_ls_shift/su_mean 0.000
_refine_ls_structure_factor_coef Fsqd
_refine_ls_weighting_details 'w=1/[\s^2^(Fo^2^)+(0.0963P)^2^+5.8832P] where P=(Fo^2^+2Fc^2^)/3'
_refine_ls_weighting_scheme calc
_refine_ls_wR_factor_gt 0.1843
_refine_ls_wR_factor_ref 0.1930
_reflns_Friedel_coverage 0.000
_reflns_number_gt 4232
_reflns_number_total 5418
_reflns_threshold_expression 'I > 2\s(I)'
_cod_data_source_file d1sc03420k2.cif
_cod_data_source_block pte1
_cod_database_code 1564695
_shelx_shelxl_version_number 2018/3
_shelx_space_group_comment
;
The symmetry employed for this shelxl refinement is uniquely defined
by the following loop, which should always be used as a source of
symmetry information in preference to the above space-group names.
They are only intended as comments.
;
_reflns_odcompleteness_completeness 98.12
_reflns_odcompleteness_iscentric 1
_reflns_odcompleteness_theta 66.97
_olex2_refinement_description
;
1. Fixed Uiso
 At 1.2 times of:
  All C(H) groups, All N(H) groups
2.a Aromatic/amide H refined with riding coordinates:
 N005(H005), N006(H006), C00E(H00E), C00L(H00L), C00N(H00N), C00P(H00P),
 C00R(H00R), C00S(H00S), C00T(H00T), C00U(H00U), C00V(H00V), C00W(H00W),
 C00X(H00X), C00Y(H00Y), C00Z(H00Z), C010(H010), C011(H011), C012(H012),
 C013(H013), C014(H014), C015(H015), C016(H016)
;
_olex2_submission_special_instructions 'No special instructions were received'
_oxdiff_exptl_absorpt_empirical_details
;
Empirical correction (ABSPACK) includes:
- Absorption correction using spherical harmonics
- Frame scaling
;
_oxdiff_exptl_absorpt_empirical_full_max 1.970
_oxdiff_exptl_absorpt_empirical_full_min 0.485

loop_
_space_group_symop_operation_xyz
'x, y, z'
'-x, y+1/2, -z+1/2'
'-x, -y, -z'
'x, -y-1/2, z-1/2'

loop_
_atom_site_label
_atom_site_type_symbol
_atom_site_fract_x
_atom_site_fract_y
_atom_site_fract_z
_atom_site_U_iso_or_equiv
_atom_site_adp_type
_atom_site_occupancy
_atom_site_site_symmetry_order
_atom_site_calc_flag
_atom_site_refinement_flags_posn
_atom_site_refinement_flags_adp
_atom_site_refinement_flags_occupancy
_atom_site_disorder_assembly
_atom_site_disorder_group
S01 S 0.42435(15) 0.26703(4) 0.50190(5) 0.0275(3) Uani 1 1 d . . . . .
S02 S 0.87032(15) 0.28844(4) 0.60731(6) 0.0284(3) Uani 1 1 d . . . . .
S03 S -0.16333(15) 0.29920(4) 0.86615(6) 0.0290(3) Uani 1 1 d . . . . .
S04 S 0.28187(16) 0.33066(4) 0.78148(6) 0.0309(3) Uani 1 1 d . . . . .
N005 N 0.8085(5) 0.38933(13) 0.70161(19) 0.0275(7) Uani 1 1 d . . . . .
H005 H 0.933548 0.374763 0.711663 0.033 Uiso 1 1 calc R . . . .
N006 N -0.1635(5) 0.18149(13) 0.89613(19) 0.0273(7) Uani 1 1 d . . . . .
H006 H -0.275622 0.196708 0.914174 0.033 Uiso 1 1 calc R . . . .
C007 C 0.0071(6) 0.20411(16) 0.8580(2) 0.0266(9) Uani 1 1 d . . . . .
C008 C 0.6487(6) 0.37367(16) 0.6478(2) 0.0253(8) Uani 1 1 d . . . . .
C009 C 0.6430(6) 0.33052(16) 0.6044(2) 0.0260(8) Uani 1 1 d . . . . .
C00A C 0.4742(6) 0.40888(16) 0.6446(2) 0.0250(8) Uani 1 1 d . . . . .
C00B C -0.1251(6) 0.13063(17) 0.9006(2) 0.0271(9) Uani 1 1 d . . . . .
C00C C 0.0749(6) 0.11975(17) 0.8632(2) 0.0279(9) Uani 1 1 d . . . . .
C00D C 0.7331(6) 0.23012(16) 0.6100(2) 0.0276(9) Uani 1 1 d . . . . .
C00E C 0.2898(6) 0.40080(16) 0.5940(2) 0.0278(9) Uani 1 1 d . . . . .
H00E H 0.177080 0.424436 0.588930 0.033 Uiso 1 1 calc R . . . .
C00F C 0.0366(6) 0.25459(17) 0.8417(2) 0.0265(9) Uani 1 1 d . . . . .
C00G C 0.5263(6) 0.44595(16) 0.7023(2) 0.0273(9) Uani 1 1 d . . . . .
C00H C 0.5379(7) 0.22164(17) 0.5658(2) 0.0286(9) Uani 1 1 d . . . . .
C00I C 0.7342(6) 0.43247(16) 0.7369(2) 0.0271(9) Uani 1 1 d . . . . .
C00J C 0.2287(7) 0.26748(17) 0.8031(2) 0.0304(9) Uani 1 1 d . . . . .
C00K C 0.0072(6) 0.34824(17) 0.9016(2) 0.0293(9) Uani 1 1 d . . . . .
C00L C 0.3458(7) 0.18104(18) 0.7973(2) 0.0299(9) Uani 1 1 d . . . . .
H00L H 0.446370 0.157131 0.781727 0.036 Uiso 1 1 calc R . . . .
C00M C 0.4524(6) 0.32203(16) 0.5579(2) 0.0263(9) Uani 1 1 d . . . . .
C00N C 0.8257(7) 0.19211(17) 0.6546(2) 0.0290(9) Uani 1 1 d . . . . .
H00N H 0.955371 0.197926 0.683973 0.035 Uiso 1 1 calc R . . . .
C00O C 0.1567(6) 0.16687(17) 0.8361(2) 0.0271(9) Uani 1 1 d . . . . .
C00P C -0.2456(7) 0.09338(17) 0.9358(2) 0.0311(9) Uani 1 1 d . . . . .
H00P H -0.377105 0.100688 0.959587 0.037 Uiso 1 1 calc R . . . .
C00Q C 0.2043(6) 0.36125(17) 0.8657(2) 0.0308(9) Uani 1 1 d . . . . .
C00R C 0.7264(7) 0.14555(18) 0.6557(2) 0.0328(9) Uani 1 1 d . . . . .
H00R H 0.791049 0.119860 0.684675 0.039 Uiso 1 1 calc R . . . .
C00S C 0.8316(7) 0.45995(17) 0.7965(2) 0.0320(9) Uani 1 1 d . . . . .
H00S H 0.970649 0.451520 0.817777 0.038 Uiso 1 1 calc R . . . .
C00T C 0.3806(7) 0.23105(18) 0.7826(2) 0.0315(10) Uani 1 1 d . . . . .
H00T H 0.508422 0.240651 0.758409 0.038 Uiso 1 1 calc R . . . .
C00U C -0.0630(7) 0.37644(18) 0.9628(2) 0.0322(9) Uani 1 1 d . . . . .
H00U H -0.191822 0.367597 0.987046 0.039 Uiso 1 1 calc R . . . .
C00V C 0.2797(6) 0.35716(17) 0.5522(2) 0.0291(9) Uani 1 1 d . . . . .
H00V H 0.156639 0.350905 0.519818 0.035 Uiso 1 1 calc R . . . .
C00W C 0.1524(7) 0.07067(18) 0.8626(2) 0.0337(10) Uani 1 1 d . . . . .
H00W H 0.282238 0.062933 0.838184 0.040 Uiso 1 1 calc R . . . .
C00X C 0.4113(7) 0.48681(16) 0.7313(2) 0.0321(9) Uani 1 1 d . . . . .
H00X H 0.272563 0.495703 0.710291 0.039 Uiso 1 1 calc R . . . .
C00Y C 0.0589(7) 0.41787(18) 0.9878(3) 0.0370(10) Uani 1 1 d . . . . .
H00Y H 0.008096 0.437470 1.027367 0.044 Uiso 1 1 calc R . . . .
C00Z C 0.4342(7) 0.17553(17) 0.5693(2) 0.0294(9) Uani 1 1 d . . . . .
H00Z H 0.300418 0.170097 0.542152 0.035 Uiso 1 1 calc R . . . .
C010 C 0.3301(7) 0.40140(18) 0.8936(3) 0.0350(10) Uani 1 1 d . . . . .
H010 H 0.464034 0.409106 0.871810 0.042 Uiso 1 1 calc R . . . .
C011 C 0.5298(7) 0.13738(18) 0.6134(3) 0.0340(10) Uani 1 1 d . . . . .
H011 H 0.461690 0.106240 0.614602 0.041 Uiso 1 1 calc R . . . .
C012 C 0.2567(8) 0.43006(19) 0.9539(3) 0.0388(11) Uani 1 1 d . . . . .
H012 H 0.339668 0.457322 0.971477 0.047 Uiso 1 1 calc R . . . .
C013 C 0.0364(7) 0.03377(18) 0.8984(3) 0.0368(10) Uani 1 1 d . . . . .
H013 H 0.089629 0.001169 0.898802 0.044 Uiso 1 1 calc R . . . .
C014 C -0.1633(7) 0.04509(18) 0.9344(3) 0.0356(10) Uani 1 1 d . . . . .
H014 H -0.240931 0.019615 0.957693 0.043 Uiso 1 1 calc R . . . .
C015 C 0.5063(7) 0.51352(18) 0.7911(3) 0.0358(10) Uani 1 1 d . . . . .
H015 H 0.431167 0.540764 0.810523 0.043 Uiso 1 1 calc R . . . .
C016 C 0.7146(7) 0.50031(18) 0.8233(3) 0.0359(10) Uani 1 1 d . . . . .
H016 H 0.775775 0.519123 0.863566 0.043 Uiso 1 1 calc R . . . .

loop_
_atom_site_aniso_label
_atom_site_aniso_U_11
_atom_site_aniso_U_22
_atom_site_aniso_U_33
_atom_site_aniso_U_23
_atom_site_aniso_U_13
_atom_site_aniso_U_12
S01 0.0206(5) 0.0380(6) 0.0236(5) -0.0006(4) -0.0030(3) -0.0014(4)
S02 0.0154(5) 0.0364(6) 0.0333(5) -0.0010(4) -0.0013(3) -0.0010(4)
S03 0.0153(5) 0.0369(6) 0.0346(5) 0.0004(4) 0.0000(3) 0.0007(4)
S04 0.0193(5) 0.0460(7) 0.0274(5) 0.0069(4) 0.0001(3) -0.0008(4)
N005 0.0188(16) 0.033(2) 0.0304(17) -0.0025(15) -0.0049(12) 0.0018(13)
N006 0.0176(16) 0.037(2) 0.0277(17) 0.0001(15) 0.0008(12) 0.0031(13)
C007 0.0179(19) 0.038(2) 0.0238(19) -0.0019(17) -0.0005(14) 0.0007(16)
C008 0.0166(18) 0.033(2) 0.0256(19) -0.0019(17) -0.0022(14) -0.0014(15)
C009 0.0175(19) 0.033(2) 0.0277(19) 0.0025(17) -0.0002(14) -0.0025(15)
C00A 0.0182(18) 0.035(2) 0.0217(18) 0.0019(17) -0.0005(14) -0.0017(16)
C00B 0.0187(19) 0.037(2) 0.0249(19) -0.0044(17) -0.0048(14) -0.0002(16)
C00C 0.0196(19) 0.039(2) 0.0246(19) -0.0042(17) -0.0035(14) 0.0011(16)
C00D 0.0210(19) 0.037(2) 0.0249(19) -0.0047(17) 0.0007(14) 0.0006(16)
C00E 0.0180(19) 0.036(2) 0.029(2) 0.0065(18) -0.0027(14) -0.0006(16)
C00F 0.0162(18) 0.041(2) 0.0223(18) -0.0045(17) -0.0026(13) 0.0004(16)
C00G 0.0185(19) 0.034(2) 0.029(2) 0.0046(17) -0.0014(15) -0.0031(16)
C00H 0.024(2) 0.039(2) 0.0231(19) -0.0036(17) 0.0004(14) -0.0009(17)
C00I 0.0205(19) 0.031(2) 0.030(2) 0.0011(17) -0.0006(15) -0.0003(16)
C00J 0.021(2) 0.044(3) 0.0245(19) 0.0017(18) -0.0076(15) 0.0007(17)
C00K 0.0202(19) 0.038(2) 0.029(2) 0.0045(18) -0.0040(15) 0.0021(16)
C00L 0.021(2) 0.047(3) 0.0217(19) -0.0060(18) -0.0016(14) 0.0062(17)
C00M 0.0169(19) 0.037(2) 0.0244(19) 0.0016(17) -0.0016(14) -0.0027(16)
C00N 0.022(2) 0.041(3) 0.0240(19) -0.0014(18) -0.0011(14) 0.0009(17)
C00O 0.0179(19) 0.039(2) 0.0242(19) -0.0051(17) -0.0026(14) 0.0026(16)
C00P 0.025(2) 0.039(3) 0.030(2) -0.0037(19) 0.0000(15) -0.0015(17)
C00Q 0.021(2) 0.039(3) 0.031(2) 0.0090(19) -0.0041(15) 0.0030(17)
C00R 0.035(2) 0.037(3) 0.027(2) 0.0034(18) -0.0012(16) 0.0013(18)
C00S 0.028(2) 0.036(2) 0.031(2) 0.0009(19) -0.0078(16) -0.0014(17)
C00T 0.021(2) 0.050(3) 0.0236(19) -0.0019(19) -0.0001(15) 0.0001(18)
C00U 0.027(2) 0.043(3) 0.027(2) 0.0045(19) -0.0007(15) 0.0007(18)
C00V 0.0176(19) 0.040(3) 0.029(2) 0.0033(18) -0.0039(14) -0.0051(16)
C00W 0.026(2) 0.044(3) 0.031(2) -0.0053(19) -0.0021(16) 0.0027(18)
C00X 0.029(2) 0.032(2) 0.035(2) 0.0039(19) -0.0034(16) 0.0019(17)
C00Y 0.036(2) 0.041(3) 0.033(2) 0.001(2) -0.0070(18) 0.0032(19)
C00Z 0.024(2) 0.038(3) 0.0258(19) -0.0018(18) -0.0014(15) -0.0048(17)
C010 0.021(2) 0.048(3) 0.036(2) 0.007(2) -0.0074(16) -0.0033(18)
C011 0.031(2) 0.035(3) 0.035(2) -0.0012(19) -0.0007(17) -0.0046(18)
C012 0.037(2) 0.041(3) 0.037(2) 0.002(2) -0.0118(18) -0.007(2)
C013 0.034(2) 0.036(3) 0.040(2) -0.007(2) -0.0058(18) 0.0043(19)
C014 0.036(2) 0.033(2) 0.038(2) -0.003(2) -0.0015(18) -0.0018(18)
C015 0.032(2) 0.034(3) 0.041(2) -0.006(2) -0.0040(18) 0.0043(18)
C016 0.036(2) 0.038(3) 0.033(2) -0.005(2) -0.0102(17) -0.0032(19)

loop_
_atom_type_symbol
_atom_type_description
_atom_type_scat_dispersion_real
_atom_type_scat_dispersion_imag
_atom_type_scat_source
C C 0.0181 0.0091 'International Tables Vol C Tables 4.2.6.8 and 6.1.1.4'
H H 0.0000 0.0000 'International Tables Vol C Tables 4.2.6.8 and 6.1.1.4'
N N 0.0311 0.0180 'International Tables Vol C Tables 4.2.6.8 and 6.1.1.4'
S S 0.3331 0.5567 'International Tables Vol C Tables 4.2.6.8 and 6.1.1.4'

loop_
_geom_angle_atom_site_label_1
_geom_angle_atom_site_label_2
_geom_angle_atom_site_label_3
_geom_angle
_geom_angle_site_symmetry_1
_geom_angle_site_symmetry_3
_geom_angle_publ_flag
C00H S01 C00M 101.3(2) . . ?
C00D S02 C009 101.58(19) . . ?
C00F S03 C00K 101.28(19) . . ?
C00Q S04 C00J 102.1(2) . . ?
C008 N005 C00I 109.0(3) . . ?
C00B N006 C007 109.4(3) . . ?
N006 C007 C00F 128.7(4) . . ?
N006 C007 C00O 108.5(4) . . ?
C00F C007 C00O 122.8(4) . . ?
N005 C008 C00A 108.7(3) . . ?
C009 C008 N005 128.9(4) . . ?
C009 C008 C00A 122.3(3) . . ?
C008 C009 S02 120.9(3) . . ?
C008 C009 C00M 117.2(4) . . ?
C00M C009 S02 121.9(3) . . ?
C008 C00A C00G 107.0(3) . . ?
C00E C00A C008 119.3(4) . . ?
C00E C00A C00G 133.6(4) . . ?
N006 C00B C00C 108.6(4) . . ?
N006 C00B C00P 129.9(4) . . ?
C00P C00B C00C 121.5(4) . . ?
C00B C00C C00O 106.2(4) . . ?
C00W C00C C00B 119.1(4) . . ?
C00W C00C C00O 134.7(4) . . ?
C00H C00D S02 120.7(3) . . ?
C00N C00D S02 119.1(3) . . ?
C00N C00D C00H 120.1(4) . . ?
C00V C00E C00A 118.7(4) . . ?
C007 C00F S03 120.9(3) . . ?
C007 C00F C00J 116.8(4) . . ?
C00J C00F S03 122.3(4) . . ?
C00I C00G C00A 106.7(4) . . ?
C00X C00G C00A 134.0(4) . . ?
C00X C00G C00I 119.1(4) . . ?
C00D C00H S01 122.2(3) . . ?
C00Z C00H S01 118.5(3) . . ?
C00Z C00H C00D 119.3(4) . . ?
N005 C00I C00G 108.5(4) . . ?
C00S C00I N005 129.8(4) . . ?
C00S C00I C00G 121.7(4) . . ?
C00F C00J S04 119.9(3) . . ?
C00T C00J S04 119.3(3) . . ?
C00T C00J C00F 120.9(4) . . ?
C00Q C00K S03 121.1(3) . . ?
C00U C00K S03 118.9(3) . . ?
C00U C00K C00Q 119.8(4) . . ?
C00T C00L C00O 119.0(4) . . ?
C009 C00M S01 120.9(3) . . ?
C009 C00M C00V 121.4(4) . . ?
C00V C00M S01 117.7(3) . . ?
C00R C00N C00D 120.4(4) . . ?
C007 C00O C00C 107.4(3) . . ?
C00L C00O C007 118.8(4) . . ?
C00L C00O C00C 133.8(4) . . ?
C014 C00P C00B 117.9(4) . . ?
C00K C00Q S04 120.9(3) . . ?
C010 C00Q S04 119.5(3) . . ?
C010 C00Q C00K 119.4(4) . . ?
C00N C00R C011 119.7(4) . . ?
C016 C00S C00I 117.6(4) . . ?
C00L C00T C00J 121.6(4) . . ?
C00K C00U C00Y 120.1(4) . . ?
C00E C00V C00M 121.0(4) . . ?
C013 C00W C00C 119.8(4) . . ?
C015 C00X C00G 119.1(4) . . ?
C00U C00Y C012 120.2(4) . . ?
C00H C00Z C011 120.1(4) . . ?
C012 C010 C00Q 120.4(4) . . ?
C00R C011 C00Z 120.3(4) . . ?
C010 C012 C00Y 119.9(4) . . ?
C00W C013 C014 120.4(4) . . ?
C00P C014 C013 121.3(4) . . ?
C00X C015 C016 120.9(4) . . ?
C00S C016 C015 121.5(4) . . ?

loop_
_geom_bond_atom_site_label_1
_geom_bond_atom_site_label_2
_geom_bond_distance
_geom_bond_site_symmetry_2
_geom_bond_publ_flag
S01 C00H 1.769(4) . ?
S01 C00M 1.773(4) . ?
S02 C009 1.773(4) . ?
S02 C00D 1.769(4) . ?
S03 C00F 1.762(4) . ?
S03 C00K 1.764(4) . ?
S04 C00J 1.766(5) . ?
S04 C00Q 1.766(5) . ?
N005 C008 1.384(5) . ?
N005 C00I 1.392(5) . ?
N006 C007 1.387(5) . ?
N006 C00B 1.383(6) . ?
C007 C00F 1.395(6) . ?
C007 C00O 1.408(6) . ?
C008 C009 1.383(6) . ?
C008 C00A 1.412(6) . ?
C009 C00M 1.398(5) . ?
C00A C00E 1.408(5) . ?
C00A C00G 1.440(6) . ?
C00B C00C 1.424(5) . ?
C00B C00P 1.393(6) . ?
C00C C00O 1.442(6) . ?
C00C C00W 1.395(6) . ?
C00D C00H 1.400(6) . ?
C00D C00N 1.386(6) . ?
C00E C00V 1.379(6) . ?
C00F C00J 1.407(6) . ?
C00G C00I 1.415(5) . ?
C00G C00X 1.401(6) . ?
C00H C00Z 1.387(6) . ?
C00I C00S 1.387(6) . ?
C00J C00T 1.394(6) . ?
C00K C00Q 1.409(6) . ?
C00K C00U 1.390(6) . ?
C00L C00O 1.402(6) . ?
C00L C00T 1.381(6) . ?
C00M C00V 1.403(6) . ?
C00N C00R 1.383(6) . ?
C00P C014 1.386(6) . ?
C00Q C010 1.392(6) . ?
C00R C011 1.388(6) . ?
C00S C016 1.382(6) . ?
C00U C00Y 1.392(6) . ?
C00W C013 1.375(7) . ?
C00X C015 1.373(6) . ?
C00Y C012 1.392(7) . ?
C00Z C011 1.391(6) . ?
C010 C012 1.390(7) . ?
C013 C014 1.414(6) . ?
C015 C016 1.400(6) . ?
